data_4026769
loop_
_publ_author_name
'Stephen A. Glover'
'Jonathan M. White'
'Adam A. Rosser'
'Katherine M. Digianantonio'

_publ_section_title
;
 Structures of N,N-Dialkoxyamides: Pyramidal Anomeric Amides with Low
 Amidicity
;
_journal_name_full 'Journal of Organic Chemistry'
_journal_page_first 9757
_journal_page_last 9763
_journal_paper_doi 10.1021/jo201856u
_journal_volume 76
_journal_year 2011
_chemical_formula_sum 'C10 H12 N2 O5'
_chemical_formula_weight 240.22
_chemical_name_systematic
;
 ?
;
_space_group_IT_number 29
_symmetry_cell_setting orthorhombic
_symmetry_space_group_name_Hall 'P 2c -2ac'
_symmetry_space_group_name_H-M 'P c a 21'
_atom_sites_solution_hydrogens geom
_atom_sites_solution_primary direct
_atom_sites_solution_secondary difmap
_audit_creation_method SHELXL-97
_cell_angle_alpha 90.00
_cell_angle_beta 90.00
_cell_angle_gamma 90.00
_cell_formula_units_Z 4
_cell_length_a 12.2038(7)
_cell_length_b 4.1403(3)
_cell_length_c 22.3872(16)
_cell_measurement_reflns_used 2001
_cell_measurement_temperature 130.0
_cell_measurement_theta_max 29.0260
_cell_measurement_theta_min 3.1934
_cell_volume 1131.17(13)
_computing_cell_refinement
;
CrysAlisPro, Oxford Diffraction Ltd.,
Version 1.171.34.39 (release 18-08-2010 CrysAlis171 .NET)
(compiled Aug 18 2010,17:42:00)
;
_computing_data_collection
;
CrysAlisPro, Oxford Diffraction Ltd.,
Version 1.171.34.39 (release 18-08-2010 CrysAlis171 .NET)
(compiled Aug 18 2010,17:42:00)
;
_computing_data_reduction
;
CrysAlisPro, Oxford Diffraction Ltd.,
Version 1.171.34.39 (release 18-08-2010 CrysAlis171 .NET)
(compiled Aug 18 2010,17:42:00)
;
_computing_structure_refinement 'SHELXL-97 (Sheldrick, 1997)'
_diffrn_ambient_temperature 130.0
_diffrn_measured_fraction_theta_full 0.998
_diffrn_measured_fraction_theta_max 0.998
_diffrn_measurement_device_type 'SuperNova, Dual, Cu at zero, Atlas'
_diffrn_measurement_method '\w scans'
_diffrn_radiation_monochromator mirror
_diffrn_radiation_source 'SuperNova (Mo) X-ray Source'
_diffrn_radiation_type 'Mo K\a'
_diffrn_radiation_wavelength 0.7107
_diffrn_reflns_av_R_equivalents 0.0321
_diffrn_reflns_av_sigmaI/netI 0.0453
_diffrn_reflns_limit_h_max 14
_diffrn_reflns_limit_h_min -12
_diffrn_reflns_limit_k_max 4
_diffrn_reflns_limit_k_min -4
_diffrn_reflns_limit_l_max 26
_diffrn_reflns_limit_l_min -25
_diffrn_reflns_number 3203
_diffrn_reflns_theta_full 25.00
_diffrn_reflns_theta_max 25.00
_diffrn_reflns_theta_min 3.34
_exptl_absorpt_coefficient_mu 0.115
_exptl_absorpt_correction_T_max 1.00000
_exptl_absorpt_correction_T_min 0.57484
_exptl_absorpt_correction_type multi-scan
_exptl_absorpt_process_details
;
CrysAlisPro, Oxford Diffraction Ltd.,
Version 1.171.34.39 (release 18-08-2010 CrysAlis171 .NET)
(compiled Aug 18 2010,17:42:00)
empirical absorption correction using spherical harmonics,
 implemented in SCALE3 ABSPACK scaling algorithm.
;
_exptl_crystal_colour colourless
_exptl_crystal_density_diffrn 1.411
_exptl_crystal_description block
_exptl_crystal_F_000 504
_exptl_crystal_size_max 0.5
_exptl_crystal_size_mid 0.45
_exptl_crystal_size_min 0.4
_refine_diff_density_max 0.218
_refine_diff_density_min -0.273
_refine_diff_density_rms 0.053
_refine_ls_abs_structure_details 'Flack H D (1983), Acta Cryst. A39, 876-881'
_refine_ls_abs_structure_Flack -0.3(17)
_refine_ls_extinction_method none
_refine_ls_goodness_of_fit_ref 1.086
_refine_ls_hydrogen_treatment constr
_refine_ls_matrix_type full
_refine_ls_number_parameters 154
_refine_ls_number_reflns 1854
_refine_ls_number_restraints 1
_refine_ls_restrained_S_all 1.086
_refine_ls_R_factor_all 0.0548
_refine_ls_R_factor_gt 0.0490
_refine_ls_shift/su_max 0.000
_refine_ls_shift/su_mean 0.000
_refine_ls_structure_factor_coef Fsqd
_refine_ls_weighting_details 'calc w=1/[\s^2^(Fo^2^)+(0.0685P)^2^+0.3086P] where P=(Fo^2^+2Fc^2^)/3'
_refine_ls_weighting_scheme calc
_refine_ls_wR_factor_gt 0.1219
_refine_ls_wR_factor_ref 0.1268
_reflns_number_gt 1706
_reflns_number_total 1854
_reflns_threshold_expression >2sigma(I)
_cod_data_source_file jo201856u_si_002.cif
_cod_data_source_block jmwsg2
_cod_database_code 4026769

loop_
_symmetry_equiv_pos_as_xyz
'x, y, z'
'-x, -y, z+1/2'
'-x+1/2, y, z+1/2'
'x+1/2, -y, z'

loop_
_atom_site_label
_atom_site_type_symbol
_atom_site_fract_x
_atom_site_fract_y
_atom_site_fract_z
_atom_site_U_iso_or_equiv
_atom_site_adp_type
_atom_site_occupancy
_atom_site_symmetry_multiplicity
_atom_site_calc_flag
_atom_site_refinement_flags
O3 O 0.40795(17) 1.0115(5) 0.80094(9) 0.0228(5) Uani 1 1 d .
O2 O 0.26762(17) 0.7704(5) 0.85253(10) 0.0257(5) Uani 1 1 d .
O1 O 0.20522(17) 0.5224(7) 0.75037(11) 0.0350(6) Uani 1 1 d .
C5 C 0.5311(3) 0.6680(8) 0.64323(14) 0.0241(7) Uani 1 1 d .
H5 H 0.6032 0.5982 0.6398 0.029 Uiso 1 1 calc R
C1 C 0.3626(2) 0.7076(7) 0.69853(13) 0.0198(7) Uani 1 1 d .
N1 N 0.34469(19) 0.7262(6) 0.80736(11) 0.0198(6) Uani 1 1 d .
C4 C 0.4808(3) 0.8327(8) 0.59674(14) 0.0237(7) Uani 1 1 d .
O4 O 0.5041(2) 1.0854(8) 0.50534(12) 0.0509(8) Uani 1 1 d .
C7 C 0.2947(2) 0.6457(8) 0.75260(15) 0.0234(7) Uani 1 1 d .
C6 C 0.4720(3) 0.6098(7) 0.69456(14) 0.0230(7) Uani 1 1 d .
H6 H 0.5050 0.5053 0.7266 0.028 Uiso 1 1 calc R
C3 C 0.3723(2) 0.9307(8) 0.59948(15) 0.0257(7) Uani 1 1 d .
H3 H 0.3400 1.0396 0.5677 0.031 Uiso 1 1 calc R
C2 C 0.3137(2) 0.8627(8) 0.65044(14) 0.0238(7) Uani 1 1 d .
H2 H 0.2403 0.9214 0.6527 0.029 Uiso 1 1 calc R
O5 O 0.6395(2) 0.8086(8) 0.54060(12) 0.0496(8) Uani 1 1 d .
N2 N 0.5458(2) 0.9132(8) 0.54358(13) 0.0313(7) Uani 1 1 d .
C10 C 0.5080(3) 0.9823(9) 0.83458(17) 0.0298(8) Uani 1 1 d .
H10A H 0.5506 1.1758 0.8300 0.045 Uiso 1 1 calc R
H10B H 0.5492 0.8010 0.8201 0.045 Uiso 1 1 calc R
H10C H 0.4910 0.9507 0.8760 0.045 Uiso 1 1 calc R
C8 C 0.2891(3) 0.5611(8) 0.90275(14) 0.0287(8) Uani 1 1 d .
H8A H 0.3585 0.6165 0.9212 0.034 Uiso 1 1 calc R
H8B H 0.2920 0.3375 0.8899 0.034 Uiso 1 1 calc R
C9 C 0.1973(3) 0.6105(9) 0.94559(16) 0.0331(8) Uani 1 1 d .
H9A H 0.2080 0.4753 0.9799 0.050 Uiso 1 1 calc R
H9B H 0.1293 0.5554 0.9266 0.050 Uiso 1 1 calc R
H9C H 0.1954 0.8327 0.9578 0.050 Uiso 1 1 calc R

loop_
_atom_site_aniso_label
_atom_site_aniso_U_11
_atom_site_aniso_U_22
_atom_site_aniso_U_33
_atom_site_aniso_U_23
_atom_site_aniso_U_13
_atom_site_aniso_U_12
O3 0.0241(11) 0.0152(10) 0.0291(12) -0.0007(9) -0.0038(9) -0.0046(8)
O2 0.0247(11) 0.0293(12) 0.0232(11) 0.0033(10) 0.0058(10) 0.0060(10)
O1 0.0145(11) 0.0569(15) 0.0337(13) 0.0011(13) -0.0015(10) -0.0121(11)
C5 0.0154(14) 0.0269(16) 0.0300(18) -0.0051(15) 0.0011(14) 0.0013(13)
C1 0.0157(14) 0.0213(15) 0.0222(17) -0.0037(13) -0.0017(13) -0.0033(12)
N1 0.0174(12) 0.0169(12) 0.0251(14) -0.0007(11) 0.0021(11) -0.0028(10)
C4 0.0232(15) 0.0278(16) 0.0202(16) -0.0045(14) -0.0017(14) -0.0048(14)
O4 0.0348(14) 0.085(2) 0.0331(16) 0.0187(15) -0.0003(12) -0.0082(15)
C7 0.0212(16) 0.0251(16) 0.0239(16) 0.0018(13) -0.0024(14) 0.0048(13)
C6 0.0220(16) 0.0230(16) 0.0240(17) -0.0011(13) -0.0018(14) 0.0029(13)
C3 0.0227(16) 0.0312(17) 0.0232(16) 0.0031(14) -0.0052(14) 0.0011(14)
C2 0.0153(15) 0.0288(17) 0.0273(17) -0.0022(14) -0.0025(13) 0.0003(14)
O5 0.0204(13) 0.083(2) 0.0450(17) 0.0033(16) 0.0123(12) 0.0010(13)
N2 0.0234(15) 0.0462(18) 0.0244(15) 0.0001(14) -0.0012(13) -0.0118(13)
C10 0.0191(15) 0.0309(18) 0.039(2) -0.0006(16) -0.0074(14) -0.0050(13)
C8 0.0309(19) 0.0239(16) 0.0311(19) 0.0053(14) 0.0012(14) 0.0044(13)
C9 0.0336(19) 0.036(2) 0.0297(19) 0.0059(16) 0.0059(16) 0.0007(15)

loop_
_atom_type_symbol
_atom_type_description
_atom_type_scat_dispersion_real
_atom_type_scat_dispersion_imag
_atom_type_scat_source
C C 0.0033 0.0016 'International Tables Vol C Tables 4.2.6.8 and 6.1.1.4'
H H 0.0000 0.0000 'International Tables Vol C Tables 4.2.6.8 and 6.1.1.4'
N N 0.0061 0.0033 'International Tables Vol C Tables 4.2.6.8 and 6.1.1.4'
O O 0.0106 0.0060 'International Tables Vol C Tables 4.2.6.8 and 6.1.1.4'

loop_
_geom_angle_atom_site_label_1
_geom_angle_atom_site_label_2
_geom_angle_atom_site_label_3
_geom_angle
N1 O3 C10 109.8(2)
N1 O2 C8 111.3(2)
C6 C5 C4 118.7(3)
C2 C1 C6 119.7(3)
C2 C1 C7 118.1(3)
C6 C1 C7 122.2(3)
O2 N1 C7 111.7(2)
O2 N1 O3 109.4(2)
C7 N1 O3 110.1(2)
C3 C4 C5 122.2(3)
C3 C4 N2 119.0(3)
C5 C4 N2 118.7(3)
O1 C7 N1 121.9(3)
O1 C7 C1 122.9(3)
N1 C7 C1 115.2(2)
C5 C6 C1 120.1(3)
C2 C3 C4 118.2(3)
C3 C2 C1 121.0(3)
O4 N2 O5 123.8(3)
O4 N2 C4 118.3(3)
O5 N2 C4 117.9(3)
O2 C8 C9 106.4(3)

loop_
_geom_bond_atom_site_label_1
_geom_bond_atom_site_label_2
_geom_bond_distance
O3 N1 1.418(3)
O3 C10 1.440(4)
O2 N1 1.393(3)
O2 C8 1.443(4)
O1 C7 1.207(4)
C5 C6 1.378(4)
C5 C4 1.388(4)
C1 C2 1.388(4)
C1 C6 1.399(4)
C1 C7 1.489(4)
N1 C7 1.409(4)
C4 C3 1.385(4)
C4 N2 1.469(4)
O4 N2 1.225(4)
C3 C2 1.376(4)
O5 N2 1.225(4)
C8 C9 1.489(4)

loop_
_cod_related_entry_id
_cod_related_entry_database
_cod_related_entry_code
1 ChemSpider 26996287
